data_4075386
loop_
_publ_author_name
'Bambirra, Sergio'
'Meetsma, Auke'
'Hessen, Bart'

_publ_section_title
;
 Lanthanum Tribenzyl Complexes as Convenient Starting Materials for
 Organolanthanum Chemistry
;
_journal_issue 14
_journal_name_full Organometallics
_journal_page_first 3454
_journal_paper_doi 10.1021/om060262v
_journal_volume 25
_journal_year 2006
_chemical_compound_source 'see text'
_chemical_formula_moiety 'C49 H61 La N2 O'
_chemical_formula_sum 'C49 H61 La N2 O'
_chemical_formula_weight 832.94
_chemical_name_systematic ' ?'
_space_group_IT_number 61
_symmetry_cell_setting orthorhombic
_symmetry_Int_Tables_number 61
_symmetry_space_group_name_Hall '-P 2ac 2ab'
_symmetry_space_group_name_H-M 'P b c a'
_atom_sites_solution_hydrogens geom
_atom_sites_solution_primary heavy
_atom_sites_solution_secondary direct
_audit_creation_date '2005-06-16  11:36:18'
_audit_creation_method
;
 PLATON <TABLE ACC> option 
 SHELXL97-2 & Manual Editing 
;
_audit_update_record
;
 ?
;
_cell_angle_alpha 90
_cell_angle_beta 90
_cell_angle_gamma 90
_cell_formula_units_Z 8
_cell_length_a 19.961(2)
_cell_length_b 15.566(1)
_cell_length_c 26.987(2)
_cell_measurement_reflns_used 5176
_cell_measurement_temperature 100(1)
_cell_measurement_theta_max 25.09
_cell_measurement_theta_min 2.42
_cell_volume 8385.2(12)
_computing_cell_refinement 'SAINTPLUS, Version 6.02A, (Bruker, 2000)'
_computing_data_collection 'SMART, Version 5.624, (Bruker, 2001)'
_computing_data_reduction 'XPREP, Version 5.1/NT, (Bruker, 2000)'
_computing_molecular_graphics
;
 PLUTO (Meetsma, 2004) 
 PLATON (Spek, 2003)
;
_computing_publication_material 'PLATON (Spek, 2003)'
_computing_structure_refinement 'SHELXL-97 (Sheldrick, 1997)'
_computing_structure_solution
;
 DIRDIF-99 (Beurskens et al., 1999)
;
_diffrn_ambient_temperature 100(1)
_diffrn_detector_area_resol_mean '4096x4096 / 62x62 (binned 512)'
_diffrn_measured_fraction_theta_full 0.999
_diffrn_measured_fraction_theta_max 0.999
_diffrn_measurement_device_type
;
  Bruker Smart Apex; CCD area detector 
;
_diffrn_measurement_method 'phi and omega scans'
_diffrn_radiation_detector
;
  CCD area-detector
;
_diffrn_radiation_monochromator 'parallel mounted graphite'
_diffrn_radiation_source 'fine focus sealed Siemens Mo tube '
_diffrn_radiation_type MoK\a
_diffrn_radiation_wavelength 0.71073
_diffrn_reflns_av_R_equivalents 0.1120
_diffrn_reflns_av_sigmaI/netI 0.0689
_diffrn_reflns_limit_h_max 24
_diffrn_reflns_limit_h_min -24
_diffrn_reflns_limit_k_max 19
_diffrn_reflns_limit_k_min -19
_diffrn_reflns_limit_l_max 33
_diffrn_reflns_limit_l_min -31
_diffrn_reflns_number 62817
_diffrn_reflns_reduction_process
;
 Intensity data were corrected for Lorentz and polarization
  effects, decay and absorption and reduced to F~o~^2^
  using SAINT (Bruker, 2000) and SADABS (Sheldrick, 2001)
;
_diffrn_reflns_theta_full 25.00
_diffrn_reflns_theta_max 26.02
_diffrn_reflns_theta_min 2.54
_diffrn_standards_decay_% 0
_diffrn_standards_number 0
_exptl_absorpt_coefficient_mu 1.056
_exptl_absorpt_correction_T_max 0.9297
_exptl_absorpt_correction_T_min 0.8053
_exptl_absorpt_correction_type multi-scan
_exptl_absorpt_process_details '(SADABS, Sheldrick, Bruker, 2001))'
_exptl_crystal_colour orange
_exptl_crystal_density_diffrn 1.320
_exptl_crystal_density_method 'not measured'
_exptl_crystal_description block
_exptl_crystal_F_000 3472
_exptl_crystal_size_max 0.31
_exptl_crystal_size_mid 0.11
_exptl_crystal_size_min 0.07
_refine_diff_density_max 0.702
_refine_diff_density_min -0.593
_refine_diff_density_rms 0.100
_refine_ls_extinction_method none
_refine_ls_goodness_of_fit_ref 1.025
_refine_ls_hydrogen_treatment constr
_refine_ls_matrix_type full
_refine_ls_number_parameters 497
_refine_ls_number_reflns 8256
_refine_ls_number_restraints 0
_refine_ls_restrained_S_all 1.025
_refine_ls_R_factor_all 0.0826
_refine_ls_R_factor_gt 0.0423
_refine_ls_shift/su_max 0.000
_refine_ls_shift/su_mean 0.000
_refine_ls_structure_factor_coef Fsqd
_refine_ls_weighting_details 'calc w=1/[\s^2^(Fo^2^)+(0.0510P)^2^+0.8029P] where P=(Fo^2^+2Fc^2^)/3'
_refine_ls_weighting_scheme calc
_refine_ls_wR_factor_gt 0.0903
_refine_ls_wR_factor_ref 0.1077
_reflns_number_gt 5474
_reflns_number_total 8256
_reflns_threshold_expression I>2\s(I)
_cod_data_source_file om060262vsi20060323_021652.cif
_cod_data_source_block Q1014
_cod_depositor_comments
;
The following automatic conversions were performed:

'_symmetry_cell_setting' value 'Orthorhombic' changed to
'orthorhombic' according to
/home/saulius/struct/CIF-dictionaries/cif_core.dic dictionary named
'cif_core.dic' version 2.4.1 from
2010-06-29.

'_exptl_absorpt_correction_type' value 'Multi-Scan'
changed to 'multi-scan' according to
/home/saulius/struct/CIF-dictionaries/cif_core.dic dictionary named
'cif_core.dic' version 2.4.1 from 2010-06-29.

Automatic conversion script
Id: cif_fix_values 1715 2011-07-08 13:25:40Z adriana 
;
_cod_database_code 4075386
_vrn_publ_code_squeezed_elec 0.0
_vrn_publ_code_void_volume 0.0
_vrn_publ_code_frame_time_sec 20.0
_vrn_publ_code_meas_time_hour 13.0

loop_
_symmetry_equiv_pos_site_id
_symmetry_equiv_pos_as_xyz
1 x,y,z
2 1/2-x,-y,1/2+z
3 1/2+x,1/2-y,-z
4 -x,1/2+y,1/2-z
5 -x,-y,-z
6 1/2+x,y,1/2-z
7 1/2-x,1/2+y,z
8 x,1/2-y,1/2+z

loop_
_atom_site_aniso_label
_atom_site_aniso_U_11
_atom_site_aniso_U_22
_atom_site_aniso_U_33
_atom_site_aniso_U_23
_atom_site_aniso_U_13
_atom_site_aniso_U_12
La 0.0156(1) 0.0180(1) 0.0168(1) 0.0000(1) 0.0015(1) 0.0001(1)
O 0.0166(17) 0.0416(17) 0.025(2) 0.0081(14) 0.0014(14) -0.0028(13)
N1 0.0115(19) 0.0194(16) 0.020(2) 0.0005(14) -0.0001(17) -0.0016(15)
N2 0.0088(17) 0.0158(14) 0.0184(19) 0.0011(13) -0.0039(16) -0.0035(14)
C1 0.013(2) 0.025(2) 0.018(2) -0.0051(17) -0.0021(19) -0.0058(17)
C2 0.013(2) 0.030(2) 0.017(3) -0.0005(18) -0.0017(19) -0.0003(17)
C3 0.024(3) 0.039(2) 0.023(3) 0.002(2) -0.010(2) 0.003(2)
C4 0.023(3) 0.041(3) 0.037(3) -0.001(2) -0.015(2) -0.011(2)
C5 0.032(3) 0.029(2) 0.041(3) -0.001(2) -0.009(3) -0.010(2)
C6 0.017(2) 0.025(2) 0.023(3) 0.0025(18) -0.004(2) -0.0027(18)
C7 0.024(3) 0.029(2) 0.024(3) 0.0029(19) -0.007(2) 0.0041(19)
C8 0.030(3) 0.035(2) 0.025(3) 0.008(2) 0.001(2) 0.007(2)
C9 0.025(3) 0.042(3) 0.048(4) 0.020(2) 0.006(3) 0.014(2)
C10 0.018(3) 0.025(2) 0.033(3) 0.0020(19) -0.010(2) -0.0071(18)
C11 0.046(4) 0.031(3) 0.043(4) 0.003(2) -0.010(3) 0.005(2)
C12 0.041(3) 0.027(2) 0.041(3) 0.007(2) -0.011(3) -0.005(2)
C13 0.013(2) 0.0114(18) 0.018(2) 0.0044(16) -0.0021(19) 0.0017(16)
C14 0.013(2) 0.026(2) 0.011(2) -0.0024(16) -0.0010(19) 0.0073(18)
C15 0.022(3) 0.029(2) 0.024(3) -0.0034(19) -0.003(2) 0.0004(19)
C16 0.038(3) 0.037(2) 0.026(3) -0.012(2) -0.005(3) 0.009(2)
C17 0.037(3) 0.052(3) 0.016(3) -0.002(2) 0.000(2) 0.014(3)
C18 0.029(3) 0.046(3) 0.022(3) 0.008(2) 0.005(2) 0.002(2)
C19 0.022(3) 0.029(2) 0.018(3) 0.0012(18) 0.002(2) -0.0014(19)
C20 0.014(2) 0.0203(19) 0.010(2) 0.0022(15) -0.0008(18) 0.0001(16)
C21 0.013(2) 0.0222(19) 0.012(2) 0.0036(16) -0.0004(19) 0.0010(17)
C22 0.022(3) 0.031(2) 0.023(3) 0.0027(19) -0.003(2) 0.0043(19)
C23 0.008(2) 0.039(2) 0.030(3) 0.006(2) -0.0016(19) -0.0071(19)
C24 0.017(3) 0.028(2) 0.031(3) 0.005(2) -0.002(2) -0.0112(19)
C25 0.015(2) 0.022(2) 0.016(2) 0.0010(17) -0.0020(19) -0.0029(17)
C26 0.014(2) 0.020(2) 0.026(3) -0.0018(18) -0.004(2) 0.0008(17)
C27 0.032(3) 0.023(2) 0.036(3) -0.006(2) -0.005(2) 0.006(2)
C28 0.022(3) 0.025(2) 0.029(3) 0.011(2) -0.003(2) -0.0016(18)
C29 0.023(3) 0.019(2) 0.041(3) 0.003(2) -0.011(2) 0.0003(18)
C30A 0.033(7) 0.024(4) 0.017(5) 0.012(3) -0.003(4) -0.007(4)
C31 0.056(4) 0.036(3) 0.066(4) -0.019(3) -0.020(3) 0.009(3)
C32 0.029(3) 0.025(2) 0.030(3) 0.001(2) 0.002(2) 0.0048(19)
C33 0.024(3) 0.032(2) 0.020(3) 0.0048(19) -0.009(2) 0.005(2)
C34 0.027(3) 0.039(2) 0.028(3) 0.004(2) -0.011(2) -0.002(2)
C35 0.028(3) 0.032(2) 0.053(4) 0.011(2) -0.021(3) -0.010(2)
C36 0.039(3) 0.035(2) 0.032(3) -0.002(2) -0.014(3) 0.001(2)
C37 0.043(3) 0.037(3) 0.031(3) 0.002(2) -0.005(2) 0.006(2)
C38 0.037(3) 0.030(2) 0.025(3) 0.0038(19) -0.006(2) -0.004(2)
C39 0.034(3) 0.022(2) 0.032(3) 0.001(2) -0.002(2) -0.0027(19)
C40 0.036(3) 0.022(2) 0.024(3) -0.0005(18) 0.002(2) 0.0103(19)
C41 0.042(3) 0.037(3) 0.025(3) -0.001(2) -0.005(3) 0.014(2)
C42 0.047(4) 0.058(3) 0.023(3) 0.003(2) 0.013(3) 0.023(3)
C43 0.036(4) 0.080(4) 0.037(4) 0.007(3) 0.012(3) 0.026(3)
C44 0.034(4) 0.084(4) 0.036(4) 0.001(3) -0.004(3) 0.029(3)
C45 0.035(3) 0.054(3) 0.021(3) 0.005(2) 0.000(3) 0.017(2)
C46 0.032(3) 0.068(3) 0.026(3) 0.017(3) 0.003(3) -0.010(3)
C47 0.025(3) 0.080(4) 0.034(3) 0.011(3) 0.012(3) -0.009(3)
C48 0.026(3) 0.113(5) 0.037(4) 0.002(3) 0.008(3) -0.019(3)
C49 0.026(3) 0.063(3) 0.033(3) 0.001(3) -0.003(3) -0.003(3)
C30B 0.10(2) 0.041(9) 0.053(11) 0.009(7) 0.022(11) 0.017(11)

loop_
_atom_site_label
_atom_site_type_symbol
_atom_site_thermal_displace_type
_atom_site_fract_x
_atom_site_fract_y
_atom_site_fract_z
_atom_site_occupancy
_atom_site_U_iso_or_equiv
La La Uani 0.05293(1) 0.25852(1) 0.07661(1) 1.000 0.0168(1)
O O Uani 0.17169(15) 0.31687(18) 0.06513(11) 1.000 0.0277(10)
N1 N Uani 0.05008(17) 0.33551(19) 0.15774(13) 1.000 0.0170(11)
N2 N Uani -0.04921(16) 0.28373(18) 0.13345(12) 1.000 0.0143(10)
C1 C Uani 0.1008(2) 0.3733(2) 0.18687(16) 1.000 0.0187(12)
C2 C Uani 0.1408(2) 0.3213(3) 0.21860(16) 1.000 0.0200(14)
C3 C Uani 0.1965(2) 0.3587(3) 0.24123(17) 1.000 0.0287(16)
C4 C Uani 0.2132(2) 0.4431(3) 0.23295(19) 1.000 0.0337(17)
C5 C Uani 0.1735(2) 0.4937(3) 0.20283(18) 1.000 0.0340(16)
C6 C Uani 0.1169(2) 0.4606(3) 0.17950(16) 1.000 0.0217(14)
C7 C Uani 0.1239(2) 0.2274(3) 0.22711(17) 1.000 0.0257(16)
C8 C Uani 0.1859(2) 0.1699(3) 0.22981(18) 1.000 0.0300(16)
C9 C Uani 0.0812(2) 0.2152(3) 0.2734(2) 1.000 0.0383(19)
C10 C Uani 0.0734(2) 0.5178(3) 0.14641(18) 1.000 0.0253(16)
C11 C Uani 0.0716(3) 0.6116(3) 0.16327(19) 1.000 0.040(2)
C12 C Uani 0.0956(3) 0.5133(3) 0.09267(18) 1.000 0.0363(16)
C13 C Uani -0.0146(2) 0.3246(2) 0.16899(15) 1.000 0.0141(11)
C14 C Uani -0.0452(2) 0.3532(2) 0.21730(15) 1.000 0.0167(12)
C15 C Uani -0.0263(2) 0.4286(3) 0.24070(17) 1.000 0.0250(16)
C16 C Uani -0.0556(3) 0.4531(3) 0.28478(17) 1.000 0.0337(16)
C17 C Uani -0.1032(3) 0.4029(3) 0.30655(18) 1.000 0.0350(17)
C18 C Uani -0.1220(2) 0.3267(3) 0.28405(17) 1.000 0.0323(17)
C19 C Uani -0.0935(2) 0.3017(3) 0.23943(16) 1.000 0.0230(16)
C20 C Uani -0.1199(2) 0.2796(2) 0.13143(14) 1.000 0.0148(11)
C21 C Uani -0.1598(2) 0.3550(2) 0.12645(15) 1.000 0.0157(11)
C22 C Uani -0.2286(2) 0.3466(3) 0.12417(16) 1.000 0.0253(16)
C23 C Uani -0.2595(2) 0.2675(3) 0.12477(16) 1.000 0.0257(14)
C24 C Uani -0.2212(2) 0.1943(3) 0.12725(17) 1.000 0.0253(16)
C25 C Uani -0.1517(2) 0.1984(2) 0.13106(15) 1.000 0.0177(12)
C26 C Uani -0.1296(2) 0.4439(2) 0.12201(16) 1.000 0.0200(14)
C27 C Uani -0.1525(3) 0.5039(3) 0.16364(17) 1.000 0.0303(16)
C28 C Uani -0.1478(2) 0.4840(3) 0.07219(16) 1.000 0.0253(16)
C29 C Uani -0.1113(2) 0.1157(2) 0.13421(18) 1.000 0.0277(16)
C31 C Uani -0.1312(3) 0.0497(3) 0.0966(2) 1.000 0.053(2)
C32 C Uani 0.0075(2) 0.3633(3) 0.01005(17) 1.000 0.0280(16)
C33 C Uani -0.0023(2) 0.2893(3) -0.02104(17) 1.000 0.0253(16)
C34 C Uani -0.0449(2) 0.2213(3) -0.00648(18) 1.000 0.0313(16)
C35 C Uani -0.0484(3) 0.1453(3) -0.0344(2) 1.000 0.0377(18)
C36 C Uani -0.0113(3) 0.1343(3) -0.07657(19) 1.000 0.0353(16)
C37 C Uani 0.0318(3) 0.1993(3) -0.09110(19) 1.000 0.0370(17)
C38 C Uani 0.0375(3) 0.2741(3) -0.06394(17) 1.000 0.0307(16)
C39 C Uani 0.0435(2) 0.0900(2) 0.08008(18) 1.000 0.0293(16)
C40 C Uani 0.1128(3) 0.0935(3) 0.06614(17) 1.000 0.0273(16)
C41 C Uani 0.1334(3) 0.1070(3) 0.01620(18) 1.000 0.0347(17)
C42 C Uani 0.1997(3) 0.1189(3) 0.0037(2) 1.000 0.0427(19)
C43 C Uani 0.2483(3) 0.1208(4) 0.0391(2) 1.000 0.051(2)
C44 C Uani 0.2304(3) 0.1103(4) 0.0878(2) 1.000 0.051(2)
C45 C Uani 0.1638(3) 0.0985(3) 0.10198(19) 1.000 0.0367(17)
C46 C Uani 0.1915(3) 0.3510(4) 0.01704(19) 1.000 0.0420(17)
C47 C Uani 0.2658(3) 0.3554(4) 0.0176(2) 1.000 0.0463(19)
C48 C Uani 0.2851(3) 0.3566(4) 0.0706(2) 1.000 0.059(2)
C49 C Uani 0.2250(3) 0.3347(3) 0.09981(19) 1.000 0.0407(17)
C30A C Uani -0.1298(7) 0.0669(6) 0.1853(3) 0.58(2) 0.025(3)
C30B C Uani -0.0857(16) 0.0929(12) 0.1808(6) 0.42(2) 0.065(8)
H3 H Uiso 0.22341 0.32509 0.26283 1.000 0.0344
H4 H Uiso 0.25209 0.46675 0.24797 1.000 0.0403
H5 H Uiso 0.18515 0.55226 0.19792 1.000 0.0406
H7 H Uiso 0.09664 0.20775 0.19816 1.000 0.0307
H8 H Uiso 0.21379 0.17931 0.20040 1.000 0.0454
H8' H Uiso 0.17203 0.10957 0.23113 1.000 0.0454
H8" H Uiso 0.21173 0.18400 0.25962 1.000 0.0454
H9 H Uiso 0.04229 0.25349 0.27196 1.000 0.0571
H9' H Uiso 0.10793 0.22870 0.30287 1.000 0.0571
H9" H Uiso 0.06593 0.15541 0.27523 1.000 0.0571
H10 H Uiso 0.02652 0.49518 0.14808 1.000 0.0305
H11 H Uiso 0.11586 0.63753 0.15862 1.000 0.0596
H11' H Uiso 0.05921 0.61427 0.19838 1.000 0.0596
H11" H Uiso 0.03843 0.64319 0.14359 1.000 0.0596
H12 H Uiso 0.14177 0.53402 0.08987 1.000 0.0543
H12' H Uiso 0.06611 0.54923 0.07234 1.000 0.0543
H12" H Uiso 0.09318 0.45366 0.08112 1.000 0.0543
H15 H Uiso 0.00730 0.46381 0.22622 1.000 0.0301
H16 H Uiso -0.04241 0.50535 0.30011 1.000 0.0399
H17 H Uiso -0.12336 0.42008 0.33687 1.000 0.0422
H18 H Uiso -0.15480 0.29125 0.29929 1.000 0.0388
H19 H Uiso -0.10687 0.24950 0.22410 1.000 0.0273
H22 H Uiso -0.25537 0.39693 0.12212 1.000 0.0304
H23 H Uiso -0.30692 0.26354 0.12349 1.000 0.0305
H24 H Uiso -0.24251 0.13983 0.12634 1.000 0.0301
H26 H Uiso -0.07973 0.43836 0.12377 1.000 0.0241
H27 H Uiso -0.20116 0.51116 0.16199 1.000 0.0457
H27' H Uiso -0.13062 0.55987 0.15984 1.000 0.0457
H27" H Uiso -0.14021 0.47897 0.19574 1.000 0.0457
H28 H Uiso -0.13390 0.44546 0.04536 1.000 0.0380
H28' H Uiso -0.12490 0.53929 0.06867 1.000 0.0380
H28" H Uiso -0.19637 0.49283 0.07055 1.000 0.0380
H29 H Uiso -0.06219 0.12792 0.13234 1.000 0.0329
H31 H Uiso -0.10262 -0.00114 0.10010 1.000 0.0789
H31' H Uiso -0.12587 0.07363 0.06321 1.000 0.0789
H31" H Uiso -0.17809 0.03341 0.10176 1.000 0.0789
H32 H Uiso -0.03451 0.39285 0.01957 1.000 0.0335
H32' H Uiso 0.04117 0.40450 -0.00260 1.000 0.0335
H34 H Uiso -0.07150 0.22709 0.02252 1.000 0.0376
H35 H Uiso -0.07726 0.10034 -0.02375 1.000 0.0455
H36 H Uiso -0.01497 0.08306 -0.09550 1.000 0.0422
H37 H Uiso 0.05783 0.19227 -0.12027 1.000 0.0444
H38 H Uiso 0.06873 0.31661 -0.07417 1.000 0.0369
H39 H Uiso 0.03501 0.06614 0.11350 1.000 0.0355
H39' H Uiso 0.01349 0.06449 0.05487 1.000 0.0355
H41 H Uiso 0.10049 0.10786 -0.00922 1.000 0.0419
H42 H Uiso 0.21160 0.12596 -0.03017 1.000 0.0514
H43 H Uiso 0.29391 0.12922 0.03015 1.000 0.0611
H44 H Uiso 0.26420 0.11119 0.11260 1.000 0.0617
H45 H Uiso 0.15274 0.09373 0.13611 1.000 0.0440
H46 H Uiso 0.17206 0.40887 0.01191 1.000 0.0502
H46' H Uiso 0.17585 0.31283 -0.00992 1.000 0.0502
H47 H Uiso 0.28535 0.30483 0.00074 1.000 0.0559
H47' H Uiso 0.28162 0.40811 0.00073 1.000 0.0559
H48 H Uiso 0.32108 0.31425 0.07685 1.000 0.0703
H48' H Uiso 0.30168 0.41428 0.07997 1.000 0.0703
H49 H Uiso 0.23380 0.28371 0.12074 1.000 0.0485
H49' H Uiso 0.21250 0.38327 0.12162 1.000 0.0485
H301 H Uiso -0.10180 0.01551 0.18871 0.58(2) 0.0371
H301' H Uiso -0.17709 0.05018 0.18483 0.58(2) 0.0371
H301" H Uiso -0.12161 0.10549 0.21337 0.58(2) 0.0371
H302 H Uiso -0.06011 0.03943 0.17790 0.42(2) 0.0953
H302' H Uiso -0.12277 0.08469 0.20411 0.42(2) 0.0953
H302" H Uiso -0.05630 0.13877 0.19290 0.42(2) 0.0953

loop_
_atom_type_symbol
_atom_type_description
_atom_type_scat_dispersion_real
_atom_type_scat_dispersion_imag
_atom_type_scat_source
O O 0.0106 0.0060 'International Tables Vol C Tables 4.2.6.8 and 6.1.1.4'
N N 0.0061 0.0033 'International Tables Vol C Tables 4.2.6.8 and 6.1.1.4'
La La -0.2871 2.4523 'International Tables Vol C Tables 4.2.6.8 and 6.1.1.4'
H H 0.0000 0.0000 'International Tables Vol C Tables 4.2.6.8 and 6.1.1.4'
C C 0.0033 0.0016 'International Tables Vol C Tables 4.2.6.8 and 6.1.1.4'

loop_
_geom_angle_atom_site_label_1
_geom_angle_atom_site_label_2
_geom_angle_atom_site_label_3
_geom_angle
_geom_angle_publ_flag
O La N1 87.53(10) yes
O La N2 138.60(9) yes
O La C32 90.97(11) yes
O La C33 100.59(11) yes
O La C39 115.13(11) yes
O La C40 85.37(13) yes
N1 La N2 52.26(10) yes
N1 La C32 107.33(13) yes
N1 La C33 135.22(12) yes
N1 La C39 116.47(13) yes
N1 La C40 121.98(12) yes
N2 La C32 92.28(12) yes
N2 La C33 102.41(11) yes
N2 La C39 94.24(11) yes
N2 La C40 121.85(12) yes
C32 La C33 29.73(14) yes
C32 La C39 128.85(14) yes
C32 La C40 130.26(14) yes
C33 La C39 99.79(14) yes
C33 La C40 102.63(13) yes
C39 La C40 30.03(14) yes
La O C46 119.3(3) yes
La O C49 132.3(3) yes
C46 O C49 107.9(4) yes
La N1 C1 132.3(3) yes
La N1 C13 99.2(2) yes
C1 N1 C13 128.3(4) yes
La N2 C13 95.2(2) yes
La N2 C20 139.3(2) yes
C13 N2 C20 124.3(3) yes
N1 C1 C2 120.1(3) yes
N1 C1 C6 119.1(3) yes
C2 C1 C6 120.3(4) no
C1 C2 C3 118.2(4) no
C1 C2 C7 120.9(4) no
C3 C2 C7 120.8(4) no
C2 C3 C4 121.4(4) no
C3 C4 C5 120.1(4) no
C4 C5 C6 121.4(4) no
C1 C6 C5 118.5(4) no
C1 C6 C10 120.9(4) no
C5 C6 C10 120.6(4) no
C2 C7 C8 113.0(3) no
C2 C7 C9 111.6(4) no
C8 C7 C9 109.9(4) no
C6 C10 C11 113.3(4) no
C6 C10 C12 111.4(4) no
C11 C10 C12 109.6(4) no
N1 C13 N2 113.3(3) yes
N1 C13 C14 123.4(3) yes
N2 C13 C14 123.3(3) yes
C13 C14 C15 122.3(3) no
C13 C14 C19 118.9(3) no
C15 C14 C19 118.8(4) no
C14 C15 C16 120.8(4) no
C15 C16 C17 120.6(4) no
C16 C17 C18 119.4(5) no
C17 C18 C19 120.7(4) no
C14 C19 C18 119.7(4) no
N2 C20 C21 121.6(3) yes
N2 C20 C25 119.3(3) yes
C21 C20 C25 119.0(4) no
C20 C21 C22 118.8(3) no
C20 C21 C26 122.5(3) no
C22 C21 C26 118.6(3) no
C21 C22 C23 122.0(4) no
C22 C23 C24 119.5(4) no
C23 C24 C25 121.3(4) no
C20 C25 C24 119.3(3) no
C20 C25 C29 121.2(3) no
C24 C25 C29 119.6(3) no
C21 C26 C27 112.4(4) no
C21 C26 C28 110.4(3) no
C27 C26 C28 109.0(3) no
C25 C29 C30A 108.9(5) no
C25 C29 C31 113.7(4) no
C25 C29 C30B 117.2(9) no
C30A C29 C31 101.3(4) no
C30B C29 C31 122.0(8) no
La C32 C33 87.0(3) yes
La C33 C32 63.3(2) yes
La C33 C34 81.5(3) yes
La C33 C38 120.0(3) yes
C32 C33 C34 121.3(4) no
C32 C33 C38 122.1(4) no
C34 C33 C38 115.9(4) no
C33 C34 C35 120.8(4) no
C34 C35 C36 121.7(5) no
C35 C36 C37 118.7(5) no
C36 C37 C38 121.1(5) no
C33 C38 C37 121.7(5) no
La C39 C40 83.3(2) yes
La C40 C39 66.6(2) yes
La C40 C41 94.7(3) yes
La C40 C45 100.7(3) yes
C39 C40 C41 122.1(5) no
C39 C40 C45 121.3(4) no
C41 C40 C45 115.7(5) no
C40 C41 C42 121.9(5) no
C41 C42 C43 121.0(5) no
C42 C43 C44 119.0(6) no
C43 C44 C45 121.8(5) no
C40 C45 C44 120.6(5) no
O C46 C47 106.2(4) yes
C46 C47 C48 105.7(5) no
C47 C48 C49 107.6(5) no
O C49 C48 107.3(4) yes
C2 C3 H3 119.00 no
C4 C3 H3 119.00 no
C3 C4 H4 120.00 no
C5 C4 H4 120.00 no
C4 C5 H5 119.00 no
C6 C5 H5 119.00 no
C2 C7 H7 107.00 no
C8 C7 H7 107.00 no
C9 C7 H7 107.00 no
C7 C8 H8 109.00 no
C7 C8 H8' 110.00 no
C7 C8 H8" 109.00 no
H8 C8 H8' 109.00 no
H8 C8 H8" 109.00 no
H8' C8 H8" 109.00 no
C7 C9 H9 110.00 no
C7 C9 H9' 109.00 no
C7 C9 H9" 109.00 no
H9 C9 H9' 109.00 no
H9 C9 H9" 109.00 no
H9' C9 H9" 109.00 no
C6 C10 H10 107.00 no
C11 C10 H10 107.00 no
C12 C10 H10 107.00 no
C10 C11 H11 110.00 no
C10 C11 H11' 110.00 no
C10 C11 H11" 109.00 no
H11 C11 H11' 110.00 no
H11 C11 H11" 109.00 no
H11' C11 H11" 109.00 no
C10 C12 H12 109.00 no
C10 C12 H12' 109.00 no
C10 C12 H12" 109.00 no
H12 C12 H12' 110.00 no
H12 C12 H12" 109.00 no
H12' C12 H12" 109.00 no
C14 C15 H15 120.00 no
C16 C15 H15 120.00 no
C15 C16 H16 120.00 no
C17 C16 H16 120.00 no
C16 C17 H17 120.00 no
C18 C17 H17 120.00 no
C17 C18 H18 120.00 no
C19 C18 H18 120.00 no
C14 C19 H19 120.00 no
C18 C19 H19 120.00 no
C21 C22 H22 119.00 no
C23 C22 H22 119.00 no
C22 C23 H23 120.00 no
C24 C23 H23 120.00 no
C23 C24 H24 119.00 no
C25 C24 H24 119.00 no
C21 C26 H26 108.00 no
C27 C26 H26 108.00 no
C28 C26 H26 108.00 no
C26 C27 H27 109.00 no
C26 C27 H27' 109.00 no
C26 C27 H27" 109.00 no
H27 C27 H27' 110.00 no
H27 C27 H27" 110.00 no
H27' C27 H27" 109.00 no
C26 C28 H28 109.00 no
C26 C28 H28' 110.00 no
C26 C28 H28" 109.00 no
H28 C28 H28' 110.00 no
H28 C28 H28" 109.00 no
H28' C28 H28" 110.00 no
C25 C29 H29 111.00 no
C30A C29 H29 111.00 no
C31 C29 H29 111.00 no
C30B C29 H29 75.00 no
C29 C30A H301' 110.00 no
C29 C30A H301" 109.00 no
C29 C30A H301 109.00 no
H301' C30A H301" 109.00 no
H301' C30A H301 110.00 no
H301" C30A H301 109.00 no
H302" C30B H302 109.00 no
C29 C30B H302" 109.00 no
C29 C30B H302 109.00 no
C29 C30B H302' 109.00 no
H302' C30B H302 110.00 no
H302' C30B H302" 109.00 no
C29 C31 H31" 110.00 no
C29 C31 H31' 109.00 no
C29 C31 H31 110.00 no
H31' C31 H31" 109.00 no
H31 C31 H31' 109.00 no
H31 C31 H31" 109.00 no
C33 C32 H32' 114.00 no
La C32 H32 114.00 no
La C32 H32' 114.00 no
C33 C32 H32 114.00 no
H32 C32 H32' 111.00 no
C33 C34 H34 120.00 no
C35 C34 H34 120.00 no
C36 C35 H35 119.00 no
C34 C35 H35 119.00 no
C35 C36 H36 121.00 no
C37 C36 H36 121.00 no
C36 C37 H37 119.00 no
C38 C37 H37 119.00 no
C37 C38 H38 119.00 no
C33 C38 H38 119.00 no
C40 C39 H39' 115.00 no
La C39 H39 115.00 no
La C39 H39' 115.00 no
C40 C39 H39 115.00 no
H39 C39 H39' 112.00 no
C40 C41 H41 119.00 no
C42 C41 H41 119.00 no
C43 C42 H42 120.00 no
C41 C42 H42 119.00 no
C42 C43 H43 120.00 no
C44 C43 H43 121.00 no
C45 C44 H44 119.00 no
C43 C44 H44 119.00 no
C40 C45 H45 120.00 no
C44 C45 H45 120.00 no
H46 C46 H46' 109.00 no
O C46 H46 110.00 no
O C46 H46' 110.00 no
C47 C46 H46 111.00 no
C47 C46 H46' 111.00 no
C46 C47 H47' 111.00 no
C48 C47 H47 111.00 no
C46 C47 H47 111.00 no
H47 C47 H47' 109.00 no
C48 C47 H47' 111.00 no
C49 C48 H48 110.00 no
C47 C48 H48' 110.00 no
C47 C48 H48 110.00 no
C49 C48 H48' 110.00 no
H48 C48 H48' 109.00 no
H49 C49 H49' 109.00 no
O C49 H49 110.00 no
O C49 H49' 110.00 no
C48 C49 H49 110.00 no
C48 C49 H49' 110.00 no

loop_
_geom_bond_atom_site_label_1
_geom_bond_atom_site_label_2
_geom_bond_distance
_geom_bond_publ_flag
La O 2.557(3) yes
La N1 2.497(3) yes
La N2 2.581(3) yes
La C32 2.590(5) yes
La C33 2.897(5) yes
La C39 2.632(3) yes
La C40 2.847(5) yes
O C46 1.457(6) yes
O C49 1.444(6) yes
N1 C1 1.410(5) yes
N1 C13 1.337(5) yes
N2 C13 1.342(5) yes
N2 C20 1.414(5) yes
C1 C2 1.423(6) no
C1 C6 1.411(6) no
C2 C3 1.396(6) no
C2 C7 1.518(7) no
C3 C4 1.374(7) no
C4 C5 1.382(6) no
C5 C6 1.392(6) no
C6 C10 1.531(6) no
C7 C8 1.529(6) no
C7 C9 1.524(7) no
C10 C11 1.530(7) no
C10 C12 1.518(7) no
C13 C14 1.507(6) no
C14 C15 1.385(6) no
C14 C19 1.389(6) no
C15 C16 1.379(7) no
C16 C17 1.363(8) no
C17 C18 1.384(7) no
C18 C19 1.388(6) no
C20 C21 1.425(5) no
C20 C25 1.414(5) no
C21 C22 1.381(6) no
C21 C26 1.514(5) no
C22 C23 1.377(6) no
C23 C24 1.374(6) no
C24 C25 1.393(6) no
C25 C29 1.521(5) no
C26 C27 1.531(6) no
C26 C28 1.526(6) no
C29 C30A 1.617(10) no
C29 C31 1.498(7) no
C29 C30B 1.40(2) no
C32 C33 1.438(7) no
C33 C34 1.414(6) no
C33 C38 1.424(7) no
C34 C35 1.404(7) no
C35 C36 1.369(8) no
C36 C37 1.385(7) no
C37 C38 1.381(7) no
C39 C40 1.435(7) no
C40 C41 1.425(7) no
C40 C45 1.406(8) no
C41 C42 1.378(8) no
C42 C43 1.362(8) no
C43 C44 1.372(8) no
C44 C45 1.396(8) no
C46 C47 1.485(8) no
C47 C48 1.481(8) no
C48 C49 1.475(8) no
C3 H3 0.9500 no
C4 H4 0.9500 no
C5 H5 0.9500 no
C7 H7 1.0000 no
C8 H8 0.9800 no
C8 H8' 0.9800 no
C8 H8" 0.9800 no
C9 H9 0.9800 no
C9 H9' 0.9800 no
C9 H9" 0.9800 no
C10 H10 1.0000 no
C11 H11 0.9800 no
C11 H11' 0.9800 no
C11 H11" 0.9800 no
C12 H12 0.9800 no
C12 H12' 0.9800 no
C12 H12" 0.9800 no
C15 H15 0.9500 no
C16 H16 0.9500 no
C17 H17 0.9500 no
C18 H18 0.9500 no
C19 H19 0.9500 no
C22 H22 0.9500 no
C23 H23 0.9500 no
C24 H24 0.9500 no
C26 H26 1.0000 no
C27 H27 0.9800 no
C27 H27' 0.9800 no
C27 H27" 0.9800 no
C28 H28 0.9800 no
C28 H28' 0.9800 no
C28 H28" 0.9800 no
C29 H29 1.0000 no
C30A H301' 0.9800 no
C30A H301" 0.9800 no
C30A H301 0.9800 no
C30B H302' 0.9800 no
C30B H302" 0.9800 no
C30B H302 0.9800 no
C31 H31 0.9800 no
C31 H31' 0.9800 no
C31 H31" 0.9800 no
C32 H32 0.9900 no
C32 H32' 0.9900 no
C34 H34 0.9500 no
C35 H35 0.9500 no
C36 H36 0.9500 no
C37 H37 0.9500 no
C38 H38 0.9500 no
C39 H39' 0.9900 no
C39 H39 0.9900 no
C41 H41 0.9500 no
C42 H42 0.9500 no
C43 H43 0.9500 no
C44 H44 0.9500 no
C45 H45 0.9500 no
C46 H46 0.9900 no
C46 H46' 0.9900 no
C47 H47' 0.9900 no
C47 H47 0.9900 no
C48 H48 0.9900 no
C48 H48' 0.9900 no
C49 H49 0.9900 no
C49 H49' 0.9900 no

loop_
_geom_contact_atom_site_label_1
_geom_contact_atom_site_label_2
_geom_contact_distance
_geom_contact_site_symmetry_2
_geom_contact_publ_flag
La C7 4.329(5) . no
La C10 4.473(5) . no
La C12 4.079(5) . no
La C29 4.255(4) . no
La C43 4.564(6) . no
La H7 3.4900 . no
La H12" 3.1400 . no
La H26 4.0600 . no
La H29 3.4200 . no
O H12" 2.6800 . no
N1 N2 2.238(5) . no
N1 C12 3.401(6) . no
N2 C30B 3.315(19) . no
N2 N1 2.238(5) . no
N1 H7 2.4500 . no
N1 H12" 2.9000 . no
N1 H15 2.8500 . no
N1 H10 2.5400 . no
N2 H26 2.5000 . no
N2 H29 2.4400 . no
N2 H19 2.7600 . no
N2 H302" 2.7700 . no
C1 C15 3.048(6) . no
C1 C49 3.468(7) . no
C4 C30A 3.369(11) 4_555 no
C5 C30A 3.343(10) 4_555 no
C6 C15 3.339(6) . no
C7 La 4.329(5) . no
C7 C13 3.520(6) . no
C10 C15 3.516(6) . no
C10 C13 3.536(6) . no
C10 La 4.473(5) . no
C12 N1 3.401(6) . no
C12 La 4.079(5) . no
C13 C7 3.520(6) . no
C13 C10 3.536(6) . no
C13 C26 3.213(5) . no
C14 C21 3.353(6) . no
C14 C26 3.383(6) . no
C14 C27 3.491(6) . no
C15 C1 3.048(6) . no
C15 C10 3.516(6) . no
C15 C27 3.471(7) . no
C15 C6 3.339(6) . no
C19 C25 3.534(6) . no
C19 C20 2.982(6) . no
C19 C21 3.426(6) . no
C20 C19 2.982(6) . no
C21 C19 3.426(6) . no
C21 C14 3.353(6) . no
C25 C19 3.534(6) . no
C26 C13 3.213(5) . no
C26 C14 3.383(6) . no
C27 C14 3.491(6) . no
C27 C15 3.471(7) . no
C29 C39 3.441(6) . no
C29 La 4.255(4) . no
C30A C5 3.343(10) 4_545 no
C30A C4 3.369(11) 4_545 no
C30B N2 3.315(19) . no
C31 C39 3.571(7) . no
C32 C38 2.505(7) . no
C32 C34 2.486(6) . no
C35 C48 3.464(8) 3_455 no
C36 C39 3.551(6) 5_555 no
C39 C29 3.441(6) . no
C39 C45 2.477(7) . no
C39 C41 2.502(7) . no
C39 C36 3.551(6) 5_555 no
C39 C34 3.570(6) . no
C39 C31 3.571(7) . no
C43 La 4.564(6) . no
C44 C49 3.510(8) . no
C48 C35 3.464(8) 3_555 no
C49 C44 3.510(8) . no
C49 C1 3.468(7) . no
C1 H49' 2.8500 . no
C1 H15 2.5700 . no
C3 H8" 2.7800 . no
C3 H8 3.0200 . no
C4 H301' 2.8700 4_555 no
C5 H301" 3.0400 4_555 no
C5 H302' 3.0600 4_555 no
C5 H11' 2.9600 . no
C5 H11 2.7900 . no
C5 H49' 2.8900 . no
C6 H15 2.5300 . no
C6 H49' 2.7400 . no
C8 H45 2.8700 . no
C8 H3 2.6800 . no
C10 H15 2.6600 . no
C11 H5 2.6200 . no
C13 H26 2.5100 . no
C13 H302" 3.0800 . no
C13 H10 2.8400 . no
C13 H7 2.9800 . no
C14 H9 2.7600 . no
C14 H27" 2.7900 . no
C14 H26 2.9300 . no
C15 H10 2.9000 . no
C15 H27" 2.6900 . no
C16 H27" 2.9600 . no
C16 H302 2.8600 4_555 no
C19 H9 2.9500 . no
C19 H302" 2.9300 . no
C20 H19 2.5600 . no
C20 H302" 3.0300 . no
C22 H28" 2.7700 . no
C22 H27 2.8100 . no
C22 H42 2.8400 3_455 no
C23 H42 3.1000 3_455 no
C24 H31" 2.7400 . no
C24 H301' 2.8700 . no
C25 H19 2.7800 . no
C27 H22 2.8700 . no
C28 H46 2.8600 5_565 no
C28 H22 2.8700 . no
C28 H32 3.0200 . no
C29 H39 3.0700 . no
C30A H19 3.0600 . no
C30A H24 2.9800 . no
C30B H19 2.7400 . no
C30B H39 3.0500 . no
C30B H16 2.9400 4_545 no
C31 H24 2.7500 . no
C32 H12" 2.9300 . no
C32 H12' 2.9900 5_565 no
C33 H32 2.0500 . no
C33 H32' 2.0500 . no
C35 H48 2.9100 3_455 no
C35 H39' 2.9900 . no
C36 H41 2.9100 . no
C37 H41 2.9600 . no
C38 H11" 2.9300 5_565 no
C39 H36 2.7800 5_555 no
C39 H29 2.6100 . no
C40 H39' 2.0600 . no
C40 H39 2.0600 . no
C42 H46' 3.0800 . no
C43 H12 2.9200 7_545 no
C44 H49 2.8400 . no
C44 H12 2.8100 7_545 no
C45 H48' 3.0100 7_545 no
C46 H12" 3.0700 . no
C48 H35 3.1000 3_555 no
H301' C24 2.8700 . no
H301' H24 2.4800 . no
H301' H31" 2.2600 . no
H301' C4 2.8700 4_545 no
H301' H27 2.5800 7_445 no
H301" C5 3.0400 4_545 no
H301" H19 2.2800 . no
H3 C8 2.6800 . no
H3 H8" 2.2100 . no
H302' C5 3.0600 4_545 no
H302" N2 2.7700 . no
H302" C13 3.0800 . no
H302" C19 2.9300 . no
H302" C20 3.0300 . no
H302" H19 2.1700 . no
H5 H11 2.1900 . no
H5 C11 2.6200 . no
H7 N1 2.4500 . no
H7 La 3.4900 . no
H7 C13 2.9800 . no
H8 H45 2.5000 . no
H8 C3 3.0200 . no
H8' H9" 2.5300 . no
H8" H9' 2.4800 . no
H8" H3 2.2100 . no
H8" C3 2.7800 . no
H9 C14 2.7600 . no
H9 C19 2.9500 . no
H9' H8" 2.4800 . no
H9" H8' 2.5300 . no
H10 C15 2.9000 . no
H10 N1 2.5400 . no
H10 C13 2.8400 . no
H10 H15 2.2000 . no
H10 H26 2.3900 . no
H11 H12 2.5100 . no
H11 C5 2.7900 . no
H11 H5 2.1900 . no
H11' C5 2.9600 . no
H11" C38 2.9300 5_565 no
H11" H12' 2.4800 . no
H12 C44 2.8100 7_555 no
H12 H43 2.5400 7_555 no
H12 C43 2.9200 7_555 no
H12 H11 2.5100 . no
H12 H44 2.3100 7_555 no
H12' H11" 2.4800 . no
H12' C32 2.9900 5_565 no
H12" N1 2.9000 . no
H12" C32 2.9300 . no
H12" C46 3.0700 . no
H12" H46 2.5400 . no
H12" La 3.1400 . no
H12" O 2.6800 . no
H15 N1 2.8500 . no
H15 H10 2.2000 . no
H15 C10 2.6600 . no
H15 C1 2.5700 . no
H15 C6 2.5300 . no
H16 H39 2.5200 4_555 no
H16 C30B 2.9400 4_555 no
H16 H302 2.2000 4_555 no
H19 N2 2.7600 . no
H19 C25 2.7800 . no
H19 C30A 3.0600 . no
H19 H301" 2.2800 . no
H19 C30B 2.7400 . no
H19 H302" 2.1700 . no
H19 C20 2.5600 . no
H22 C27 2.8700 . no
H22 H42 2.5900 3_455 no
H22 H31" 2.5700 7_455 no
H22 H28" 2.3600 . no
H22 C28 2.8700 . no
H22 H27 2.3400 . no
H24 C30A 2.9800 . no
H24 C31 2.7500 . no
H24 H301' 2.4800 . no
H24 H31" 2.2000 . no
H24 H27 2.4900 7_445 no
H26 N2 2.5000 . no
H26 C13 2.5100 . no
H26 H10 2.3900 . no
H26 C14 2.9300 . no
H26 La 4.0600 . no
H27 C22 2.8100 . no
H27 H24 2.4900 7_455 no
H27 H301' 2.5800 7_455 no
H27 H22 2.3400 . no
H27 H28" 2.4900 . no
H27' H28' 2.4800 . no
H27" C14 2.7900 . no
H27" C15 2.6900 . no
H27" C16 2.9600 . no
H28 H32 2.2600 . no
H28' H27' 2.4800 . no
H28' H32' 2.6000 5_565 no
H28' H38 2.5100 5_565 no
H28' H46 2.5000 5_565 no
H28" C22 2.7700 . no
H28" H22 2.3600 . no
H28" H27 2.4900 . no
H29 H39 2.2200 . no
H29 N2 2.4400 . no
H29 C39 2.6100 . no
H29 La 3.4200 . no
H31 H302 2.3500 . no
H31 H301 2.4100 . no
H31' H35 2.5700 . no
H31' H47' 2.5400 3_455 no
H31" C24 2.7400 . no
H31" H22 2.5700 7_445 no
H31" H301' 2.2600 . no
H31" H24 2.2000 . no
H32 C28 3.0200 . no
H32 H28 2.2600 . no
H32' H28' 2.6000 5_565 no
H32' H38 2.4300 . no
H35 C48 3.1000 3_455 no
H35 H31' 2.5700 . no
H36 H39' 2.5500 5_555 no
H36 H39 2.4100 5_555 no
H36 C39 2.7800 5_555 no
H38 H32' 2.4300 . no
H38 H28' 2.5100 5_565 no
H39 C29 3.0700 . no
H39 H45 2.4700 . no
H39 C30B 3.0500 . no
H39 H16 2.5200 4_545 no
H39 H36 2.4100 5_555 no
H39 H29 2.2200 . no
H39' C35 2.9900 . no
H39' H41 2.5400 . no
H39' H36 2.5500 5_555 no
H41 C37 2.9600 . no
H41 H39' 2.5400 . no
H41 C36 2.9100 . no
H42 C23 3.1000 3_555 no
H42 C22 2.8400 3_555 no
H42 H22 2.5900 3_555 no
H43 H12 2.5400 7_545 no
H44 H12 2.3100 7_545 no
H45 H39 2.4700 . no
H45 C8 2.8700 . no
H45 H8 2.5000 . no
H46 H12" 2.5400 . no
H46 C28 2.8600 5_565 no
H46 H28' 2.5000 5_565 no
H46' C42 3.0800 . no
H47' H31' 2.5400 3_555 no
H48 C35 2.9100 3_555 no
H48' C45 3.0100 7_555 no
H49 C44 2.8400 . no
H49' C1 2.8500 . no
H49' C5 2.8900 . no
H49' C6 2.7400 . no
H301 H31 2.4100 . no
H302 H31 2.3500 . no
H302 C16 2.8600 4_545 no
H302 H16 2.2000 4_545 no

loop_
_geom_hbond_atom_site_label_D
_geom_hbond_atom_site_label_H
_geom_hbond_atom_site_label_A
_geom_hbond_distance_DH
_geom_hbond_distance_HA
_geom_hbond_distance_DA
_geom_hbond_angle_DHA
_geom_hbond_publ_flag
C7 H7 N1 1.0000 2.4500 2.917(6) 108.00 yes
C10 H10 N1 1.0000 2.5400 2.892(6) 100.00 yes
C26 H26 N2 1.0000 2.5000 2.981(4) 109.00 yes
C29 H29 N2 1.0000 2.4400 2.894(4) 107.00 yes

loop_
_geom_torsion_atom_site_label_1
_geom_torsion_atom_site_label_2
_geom_torsion_atom_site_label_3
_geom_torsion_atom_site_label_4
_geom_torsion
_geom_torsion_publ_flag
N1 La O C46 -136.6(3) no
N1 La O C49 33.7(3) no
N2 La O C46 -123.9(3) no
N2 La O C49 46.5(4) no
C32 La O C46 -29.3(3) no
C32 La O C49 141.0(3) no
C33 La O C46 -1.0(3) no
C33 La O C49 169.3(3) no
C39 La O C46 105.2(3) no
C39 La O C49 -84.5(4) no
C40 La O C46 101.0(3) no
C40 La O C49 -88.7(3) no
O La N1 C1 -14.1(3) no
O La N1 C13 171.2(2) no
N2 La N1 C1 176.6(4) no
N2 La N1 C13 1.82(19) no
C32 La N1 C1 -104.3(3) no
C32 La N1 C13 80.9(2) no
C33 La N1 C1 -116.7(3) no
C33 La N1 C13 68.6(3) no
C39 La N1 C1 102.9(3) no
C39 La N1 C13 -71.9(2) no
C40 La N1 C1 68.9(3) no
C40 La N1 C13 -105.8(2) no
O La N2 C13 -18.0(3) no
O La N2 C20 148.6(3) no
N1 La N2 C13 -1.80(19) no
N1 La N2 C20 164.8(4) no
C32 La N2 C13 -112.1(2) no
C32 La N2 C20 54.5(3) no
C33 La N2 C13 -140.3(2) no
C33 La N2 C20 26.3(3) no
C39 La N2 C13 118.7(2) no
C39 La N2 C20 -74.7(3) no
C40 La N2 C13 106.1(2) no
C40 La N2 C20 -87.3(3) no
O La C32 C33 110.0(2) no
N1 La C32 C33 -162.3(2) no
N2 La C32 C33 -111.3(2) no
C39 La C32 C33 -14.0(3) no
C40 La C32 C33 25.2(3) no
O La C33 C32 -73.0(2) no
O La C33 C34 155.5(2) no
O La C33 C38 40.4(4) no
N1 La C33 C32 24.3(3) no
N1 La C33 C34 -107.3(3) no
N1 La C33 C38 137.6(3) no
N2 La C33 C32 72.4(2) no
N2 La C33 C34 -59.2(3) no
N2 La C33 C38 -174.3(3) no
C32 La C33 C34 -131.6(4) no
C32 La C33 C38 113.4(4) no
C39 La C33 C32 169.0(2) no
C39 La C33 C34 37.4(3) no
C39 La C33 C38 -77.7(4) no
C40 La C33 C32 -160.6(2) no
C40 La C33 C34 67.9(3) no
C40 La C33 C38 -47.2(4) no
O La C39 C40 -8.3(3) no
N1 La C39 C40 -108.7(3) no
N2 La C39 C40 -158.3(3) no
C32 La C39 C40 105.3(3) no
C33 La C39 C40 98.3(3) no
O La C40 C39 172.4(3) no
O La C40 C41 -64.5(3) no
O La C40 C45 52.8(3) no
N1 La C40 C39 88.3(3) no
N1 La C40 C41 -148.7(3) no
N1 La C40 C45 -31.4(4) no
N2 La C40 C39 25.8(3) no
N2 La C40 C41 148.8(3) no
N2 La C40 C45 -93.9(3) no
C32 La C40 C39 -100.2(3) no
C32 La C40 C41 22.9(4) no
C32 La C40 C45 140.1(3) no
C33 La C40 C39 -87.7(3) no
C33 La C40 C41 35.4(4) no
C33 La C40 C45 152.6(3) no
C39 La C40 C41 123.1(5) no
C39 La C40 C45 -119.6(4) no
C40 La C39 H39' -114.00 no
C33 La C32 H32' -115.00 no
C39 La C32 H32 101.00 no
C39 La C32 H32' -129.00 no
C40 La C32 H32 140.00 no
C40 La C32 H32' -90.00 no
O La C39 H39 106.00 no
O La C39 H39' -123.00 no
N1 La C39 H39 5.00 no
O La C32 H32 -135.00 no
O La C32 H32' -5.00 no
N1 La C32 H32 -47.00 no
N1 La C32 H32' 82.00 no
N2 La C32 H32 4.00 no
N2 La C32 H32' 133.00 no
C33 La C32 H32 115.00 no
C40 La C39 H39 114.00 no
N1 La C39 H39' 137.00 no
N2 La C39 H39 -44.00 no
N2 La C39 H39' 87.00 no
C32 La C39 H39 -140.00 no
C32 La C39 H39' -9.00 no
C33 La C39 H39 -147.00 no
C33 La C39 H39' -16.00 no
La O C49 C48 172.6(3) no
C46 O C49 C48 -16.3(5) no
La O C46 C47 -163.9(3) no
C49 O C46 C47 23.6(5) no
La O C49 H49' -67.00 no
La O C49 H49 52.00 no
La O C46 H46 76.00 no
C46 O C49 H49 -136.00 no
C46 O C49 H49' 104.00 no
C49 O C46 H46' 144.00 no
La O C46 H46' -44.00 no
C49 O C46 H46 -96.00 no
La N1 C13 N2 -3.0(3) no
La N1 C1 C2 -81.5(5) no
La N1 C1 C6 90.6(4) no
C13 N1 C1 C2 91.9(5) no
La N1 C13 C14 175.4(3) no
C1 N1 C13 N2 -178.1(3) no
C1 N1 C13 C14 0.4(6) no
C13 N1 C1 C6 -96.1(5) no
La N2 C13 C14 -175.6(3) no
C20 N2 C13 N1 -166.6(3) no
La N2 C13 N1 2.9(3) no
La N2 C20 C21 -101.8(4) no
La N2 C20 C25 74.0(5) no
C20 N2 C13 C14 15.0(5) no
C13 N2 C20 C25 -122.2(4) no
C13 N2 C20 C21 62.0(5) no
N1 C1 C2 C3 170.8(4) no
N1 C1 C2 C7 -8.4(6) no
C6 C1 C2 C7 179.7(4) no
N1 C1 C6 C5 -170.3(4) no
C6 C1 C2 C3 -1.1(6) no
C2 C1 C6 C5 1.7(6) no
C2 C1 C6 C10 -178.6(4) no
N1 C1 C6 C10 9.4(6) no
C1 C2 C3 C4 -0.7(7) no
C7 C2 C3 C4 178.5(4) no
C1 C2 C7 C9 -94.4(5) no
C3 C2 C7 C8 -38.1(6) no
C1 C2 C7 C8 141.1(4) no
C3 C2 C7 C9 86.4(5) no
C2 C3 C4 C5 1.9(7) no
C3 C4 C5 C6 -1.3(7) no
C4 C5 C6 C1 -0.5(7) no
C4 C5 C6 C10 179.8(4) no
C1 C6 C10 C11 148.1(4) no
C1 C6 C10 C12 -87.8(5) no
C5 C6 C10 C11 -32.2(6) no
C5 C6 C10 C12 91.9(5) no
N1 C13 C14 C15 37.3(5) no
N1 C13 C14 C19 -141.9(4) no
N2 C13 C14 C15 -144.4(4) no
N2 C13 C14 C19 36.4(5) no
C13 C14 C15 C16 179.7(4) no
C19 C14 C15 C16 -1.1(6) no
C13 C14 C19 C18 179.7(4) no
C15 C14 C19 C18 0.4(6) no
C14 C15 C16 C17 0.9(7) no
C15 C16 C17 C18 0.1(8) no
C16 C17 C18 C19 -0.8(7) no
C17 C18 C19 C14 0.6(7) no
N2 C20 C21 C22 179.3(4) no
N2 C20 C21 C26 1.2(6) no
C25 C20 C21 C22 3.5(6) no
C25 C20 C21 C26 -174.6(4) no
N2 C20 C25 C24 -177.7(4) no
N2 C20 C25 C29 1.7(6) no
C21 C20 C25 C24 -1.8(6) no
C21 C20 C25 C29 177.6(4) no
C20 C21 C22 C23 -2.4(6) no
C26 C21 C22 C23 175.8(4) no
C20 C21 C26 C27 -120.5(4) no
C20 C21 C26 C28 117.6(4) no
C22 C21 C26 C27 61.4(5) no
C22 C21 C26 C28 -60.6(5) no
C21 C22 C23 C24 -0.6(7) no
C22 C23 C24 C25 2.5(7) no
C23 C24 C25 C20 -1.2(6) no
C23 C24 C25 C29 179.4(4) no
C20 C25 C29 C31 -132.4(4) no
C24 C25 C29 C30A -65.1(6) no
C24 C25 C29 C31 46.9(6) no
C20 C25 C29 C30A 115.5(6) no
La C32 C33 C34 60.0(4) no
La C32 C33 C38 -110.2(4) no
C32 C33 C34 C35 -172.9(4) no
C38 C33 C34 C35 -2.2(7) no
La C33 C34 C35 -121.5(4) no
C32 C33 C38 C37 174.2(5) no
C34 C33 C38 C37 3.5(7) no
La C33 C38 C37 98.8(5) no
C33 C34 C35 C36 -0.3(8) no
C34 C35 C36 C37 1.6(8) no
C35 C36 C37 C38 -0.2(8) no
C36 C37 C38 C33 -2.5(8) no
La C39 C40 C45 88.5(4) no
La C39 C40 C41 -80.5(4) no
C39 C40 C41 C42 173.4(4) no
C45 C40 C41 C42 3.8(7) no
La C40 C41 C42 108.1(4) no
C39 C40 C45 C44 -173.7(5) no
C41 C40 C45 C44 -4.1(7) no
La C40 C45 C44 -104.7(5) no
C40 C41 C42 C43 -2.0(8) no
C41 C42 C43 C44 0.3(8) no
C42 C43 C44 C45 -0.6(9) no
C43 C44 C45 C40 2.6(9) no
O C46 C47 C48 -21.5(6) no
C46 C47 C48 C49 11.7(6) no
C47 C48 C49 O 2.6(6) no
